data_1551376
loop_
_publ_author_name
'Max J. Kory'
'Michael Worle'
'Thomas Weber'
'Payam Payamyar'
'Stan W. van de Poll'
'Julia Dshemuchadse'
'Nils Trapp'
'Dieter Schluter'

_publ_section_title
;
 Gram-scale synthesis of two-dimensional polymer crystals and their
 structure analysis by X-ray diffraction
;
_journal_name_full 'Nature Chemistry'
_journal_page_first 779
_journal_page_last 784
_journal_paper_doi 10.1038/nchem.2007
_journal_volume 6
_journal_year 2014
_chemical_absolute_configuration unk
_chemical_formula_moiety '1.5(C96 H48 N12 O12), 3(C6 H4 N2)'
_chemical_formula_sum 'C162 H84 N24 O18'
_chemical_formula_weight 2654.53
_chemical_name_systematic 1,5,10-(1,8)trianthracena-2,4,5,8,9,11-hexaoxa-3,7(1,3,5)ditriazinabicyclo[3.3.3]undecaphane
_space_group_crystal_system trigonal
_space_group_IT_number 144
_space_group_name_Hall 'P 31'
_space_group_name_H-M_alt 'P 31'
_atom_sites_solution_hydrogens geom
_atom_sites_solution_primary dual
_cell_angle_alpha 90
_cell_angle_beta 90
_cell_angle_gamma 120
_cell_formula_units_Z 3
_cell_length_a 19.5973(5)
_cell_length_b 19.5973(5)
_cell_length_c 27.8613(10)
_cell_measurement_reflns_used 9668
_cell_measurement_temperature 100(2)
_cell_measurement_theta_max 74.670
_cell_measurement_theta_min 3.049
_cell_volume 9266.7(5)
_computing_cell_refinement 'Bruker SAINT'
_computing_data_collection 'Bruker APEX2'
_computing_data_reduction 'SAINT v8.27A (Bruker, 2012)'
_computing_molecular_graphics OLEX2
_computing_publication_material OLEX2
_computing_structure_refinement 'SHELXL-97 (Sheldrick, 2008)'
_computing_structure_solution 'SHELXS-97 (Sheldrick, 2008)'
_diffrn_ambient_temperature 100.0
_diffrn_detector 'Bruker Photon 100 area detector'
_diffrn_detector_area_resol_mean 10.24
_diffrn_detector_type 'CMOS area detector'
_diffrn_measured_fraction_theta_full 1.000
_diffrn_measured_fraction_theta_max 0.997
_diffrn_measurement_device 'kappa-stage diffractometer'
_diffrn_measurement_device_type 'Bruker D8 Venture'
_diffrn_measurement_method '\w and \f scans'
_diffrn_radiation_monochromator 'double mirror optics'
_diffrn_radiation_probe x-ray
_diffrn_radiation_type CuK\a
_diffrn_radiation_wavelength 1.54178
_diffrn_reflns_av_R_equivalents 0.0755
_diffrn_reflns_av_unetI/netI 0.0617
_diffrn_reflns_Laue_measured_fraction_full 1.000
_diffrn_reflns_Laue_measured_fraction_max 0.997
_diffrn_reflns_limit_h_max 24
_diffrn_reflns_limit_h_min -24
_diffrn_reflns_limit_k_max 24
_diffrn_reflns_limit_k_min -20
_diffrn_reflns_limit_l_max 34
_diffrn_reflns_limit_l_min -34
_diffrn_reflns_number 121603
_diffrn_reflns_point_group_measured_fraction_full 0.998
_diffrn_reflns_point_group_measured_fraction_max 0.992
_diffrn_reflns_theta_full 67.679
_diffrn_reflns_theta_max 74.968
_diffrn_reflns_theta_min 2.603
_diffrn_source 'microfocus sealed X-ray tube'
_diffrn_source_type 'Incoatec I\ms'
_diffrn_standards_number 0
_exptl_absorpt_coefficient_mu 0.785
_exptl_absorpt_correction_T_max 0.7538
_exptl_absorpt_correction_T_min 0.5967
_exptl_absorpt_correction_type multi-scan
_exptl_absorpt_process_details
;
SADABS-2012/1 (Bruker,2012) was used for absorption correction.
wR2(int) was 0.1182 before and 0.0966 after correction.
The Ratio of minimum to maximum transmission is 0.7916.
The \l/2 correction factor is 0.0015.
;
_exptl_crystal_colour yellow
_exptl_crystal_colour_primary yellow
_exptl_crystal_density_diffrn 1.427
_exptl_crystal_density_meas .
_exptl_crystal_description prism
_exptl_crystal_F_000 4104
_exptl_crystal_preparation
;
irradiated for 48 h with a bluie LED tempered 
for 72 h at 60 deg. C and 120 deg. C for 12 h, followed by an 
irradiation for 10 h and tempering at
140 deg. C for 4 h and an irradiation for 4h
;
_exptl_crystal_recrystallization_method 'crystallized from o-cyanopyridine'
_exptl_crystal_size_max 0.235
_exptl_crystal_size_mid 0.2
_exptl_crystal_size_min 0.15
_refine_diff_density_max 0.927
_refine_diff_density_min -0.565
_refine_diff_density_rms 0.126
_refine_ls_abs_structure_details
;
 Flack x determined using 8021 quotients [(I+)-(I-)]/[(I+)+(I-)]
 (Parsons, Flack and Wagner, Acta Cryst. B69 (2013) 249-259).
;
_refine_ls_abs_structure_Flack 0.57(9)
_refine_ls_extinction_coef .
_refine_ls_extinction_method none
_refine_ls_goodness_of_fit_ref 1.206
_refine_ls_hydrogen_treatment constr
_refine_ls_matrix_type full
_refine_ls_number_parameters 1757
_refine_ls_number_reflns 25261
_refine_ls_number_restraints 3513
_refine_ls_restrained_S_all 1.138
_refine_ls_R_factor_all 0.1279
_refine_ls_R_factor_gt 0.1104
_refine_ls_shift/su_max 0.006
_refine_ls_shift/su_mean 0.001
_refine_ls_structure_factor_coef Fsqd
_refine_ls_weighting_details 'w=1/[\s^2^(Fo^2^)+(0.2000P)^2^] where P=(Fo^2^+2Fc^2^)/3'
_refine_ls_weighting_scheme calc
_refine_ls_wR_factor_gt 0.2835
_refine_ls_wR_factor_ref 0.3059
_reflns_Friedel_coverage 0.992
_reflns_Friedel_fraction_full 0.997
_reflns_Friedel_fraction_max 0.988
_reflns_number_gt 19378
_reflns_number_total 25261
_reflns_threshold_expression 'I > 2\s(I)'
_cod_data_source_file nchem.2007-s5.cif
_cod_data_source_block 4
_cod_original_cell_volume 9266.7(6)
_cod_database_code 1551376
_shelx_space_group_comment
;
The symmetry employed for this shelxl refinement is uniquely defined
by the following loop, which should always be used as a source of
symmetry information in preference to the above space-group names.
They are only intended as comments.
;
_olex2_refinement_description
;
1. Fixed Uiso
 At 1.2 times of:
  All C(H) groups
2. Shared sites
{N72, N72A}
{C65, C65A}
{C66, C66A}
{N71, C71A}
{C70, C70A}
{C69, C69A}
{C68, C68A}
{C67, N67A}
{N64, N64A}
{C57, C57A}
{C58, C58A}
{N63, C63A}
{C62, C62A}
{C61, C61A}
{C60, C60A}
{C59, N59A}
{N56, N56A}
{C49, C49A}
{C50, C50A}
{N55, C55A}
{C54, C54A}
{C53, C53A}
{C52, C52A}
{C51, N51A}
3. Rigid bond restraints
 All non-hydrogen atoms
 with sigma for 1-2 distances of 0.01 and sigma for 1-3 distances of 0.01
4. Uiso/Uaniso restraints and constraints
All non-hydrogen atoms restrained to be isotropic: with sigma of 0.1 and sigma
for terminal atoms of 0.2
Uiso(N72) = Uiso(N72A)
Uiso(N71) = Uiso(C71A)
Uiso(N64) = Uiso(N64A)
Uiso(N63) = Uiso(C63A)
Uanis(N56) = Uanis(N56A)
Uanis(N55) = Uanis(C55A)
Uiso(C65) = Uiso(C65A)
Uiso(C66) = Uiso(C66A)
Uiso(C70) = Uiso(C70A)
Uiso(C69) = Uiso(C69A)
Uiso(C68) = Uiso(C68A)
Uiso(C67) = Uiso(N67A)
Uiso(C57) = Uiso(C57A)
Uiso(C58) = Uiso(C58A)
Uiso(C62) = Uiso(C62A)
Uiso(C61) = Uiso(C61A)
Uiso(C60) = Uiso(C60A)
Uiso(C59) = Uiso(N59A)
Uanis(C49) = Uanis(C49A)
Uanis(C50) = Uanis(C50A)
Uanis(C54) = Uanis(C54A)
Uanis(C53) = Uanis(C53A)
Uanis(C52) = Uanis(C52A)
Uanis(C51) = Uanis(N51A)
5. Rigid body (RIGU) restrains
 All non-hydrogen atoms
 with sigma for 1-2 distances of 0.004 and sigma for 1-3 distances of 0.004
6. Others
 Fixed Sof: N56(0.5) N55(0.5) C49(0.5) C50(0.5) C54(0.5) H54(0.5) C53(0.5)
 H53(0.5) C52(0.5) H52(0.5) C51(0.5) H51(0.5) N56A(0.5) N51A(0.5) C49A(0.5)
 C50A(0.5) C55A(0.5) H55A(0.5) C54A(0.5) H54A(0.5) C53A(0.5) H53A(0.5)
 C52A(0.5) H52A(0.5) N72(0.5) N71(0.5) C65(0.5) C66(0.5) C70(0.5) H70(0.5)
 C69(0.5) H69(0.5) C68(0.5) H68(0.5) C67(0.5) H67(0.5) N72A(0.5) N67A(0.5)
 C65A(0.5) C66A(0.5) C71A(0.5) H71A(0.5) C70A(0.5) H70A(0.5) C69A(0.5)
 H69A(0.5) C68A(0.5) H68A(0.5) N64(0.5) N63(0.5) C57(0.5) C58(0.5) C62(0.5)
 H62(0.5) C61(0.5) H61(0.5) C60(0.5) H60(0.5) C59(0.5) H59(0.5) N64A(0.5)
 N59A(0.5) C57A(0.5) C58A(0.5) C63A(0.5) H63A(0.5) C62A(0.5) H62A(0.5)
 C61A(0.5) H61A(0.5) C60A(0.5) H60A(0.5)
7.a Ternary CH refined with riding coordinates:
 C6(H6), C6A(H6A), C13(H13), C13A(H13A), C20(H20), C20A(H20A), C27(H27),
 C27A(H27A), C34(H34), C34A(H34A), C41(H41), C41A(H41A)
7.b Aromatic/amide H refined with riding coordinates:
 C2(H2), C2A(H2A), C3(H3), C3A(H3A), C4(H4), C4A(H4A), C8(H8), C8A(H8A),
 C9(H9), C9A(H9A), C10(H10), C10A(H10A), C16(H16), C16A(H16A), C17(H17),
 C17A(H17A), C18(H18), C18A(H18A), C22(H22), C22A(H22A), C23(H23), C23A(H23A),
 C24(H24), C24A(H24A), C30(H30), C30A(H30A), C31(H31), C31A(H31A), C32(H32),
 C32A(H32A), C36(H36), C36A(H36A), C37(H37), C37A(H37A), C38(H38), C38A(H38A),
 C2B(H2B), C3B(H3B), C4B(H4B), C6B(H6B), C8B(H8B), C9B(H9B), C10B(H10B),
 C13B(H13B), C16B(H16B), C17B(H17B), C18B(H18B), C20B(H20B), C22B(H22B),
 C23B(H23B), C24B(H24B), C27B(H27B), C30B(H30B), C31B(H31B), C32B(H32B),
 C34B(H34B), C36B(H36B), C37B(H37B), C38B(H38B), C41B(H41B), C54(H54), C53(H53),
  C52(H52), C51(H51), C55A(H55A), C54A(H54A), C53A(H53A), C52A(H52A), C70(H70),
 C69(H69), C68(H68), C67(H67), C71A(H71A), C70A(H70A), C69A(H69A), C68A(H68A),
 C62(H62), C61(H61), C60(H60), C59(H59), C63A(H63A), C62A(H62A), C61A(H61A),
 C60A(H60A)
;

loop_
_space_group_symop_operation_xyz
'x, y, z'
'-y, x-y, z+1/3'
'-x+y, -x, z+2/3'

loop_
_atom_site_label
_atom_site_type_symbol
_atom_site_fract_x
_atom_site_fract_y
_atom_site_fract_z
_atom_site_U_iso_or_equiv
_atom_site_adp_type
_atom_site_occupancy
_atom_site_site_symmetry_order
_atom_site_calc_flag
_atom_site_refinement_flags_posn
_atom_site_refinement_flags_adp
_atom_site_refinement_flags_occupancy
_atom_site_disorder_assembly
_atom_site_disorder_group
O1 O 0.4498(2) -0.0286(2) 0.52994(19) 0.0413(10) Uani 1 1 d . U . . .
O1A O 0.8258(3) -0.2320(3) 0.5147(2) 0.0501(12) Uani 1 1 d . U . . .
O2 O 0.4407(3) -0.0369(3) 0.3614(2) 0.0495(12) Uani 1 1 d . U . . .
O2A O 0.8266(3) -0.2029(3) 0.3451(2) 0.0530(13) Uani 1 1 d . U . . .
O3 O 0.3708(3) 0.1528(2) 0.5157(2) 0.0494(12) Uani 1 1 d . U . . .
O3A O 0.5767(3) -0.2751(3) 0.5262(2) 0.0488(12) Uani 1 1 d . U . . .
O4 O 0.3993(3) 0.1689(3) 0.3452(2) 0.0573(13) Uani 1 1 d . U . . .
O4A O 0.5680(3) -0.2802(3) 0.3545(2) 0.0533(13) Uani 1 1 d . U . . .
O5 O 0.1890(3) -0.1076(3) 0.5215(2) 0.0513(13) Uani 1 1 d . U . . .
O5A O 0.6205(3) -0.4802(3) 0.5229(2) 0.0512(13) Uani 1 1 d . U . . .
O6 O 0.1927(3) -0.0789(3) 0.3470(2) 0.0549(13) Uani 1 1 d . U . . .
O6A O 0.6453(3) -0.4635(3) 0.3522(2) 0.0559(14) Uani 1 1 d . U . . .
N1 N 0.4149(3) 0.0636(3) 0.5224(3) 0.0451(14) Uani 1 1 d . U . . .
N1A N 0.7059(3) -0.2480(3) 0.5201(3) 0.0458(13) Uani 1 1 d . U . . .
N2 N 0.2790(3) 0.0256(3) 0.5187(3) 0.0455(14) Uani 1 1 d . U . . .
N2A N 0.5945(3) -0.3778(3) 0.5247(3) 0.0489(14) Uani 1 1 d . U . . .
N3 N 0.3167(3) -0.0724(3) 0.5267(3) 0.0473(15) Uani 1 1 d . U . . .
N3A N 0.7241(3) -0.3591(3) 0.5184(2) 0.0444(13) Uani 1 1 d . U . . .
N4 N 0.4243(4) 0.0673(4) 0.3545(2) 0.0482(14) Uani 1 1 d . U . . .
N4A N 0.6998(3) -0.2383(4) 0.3497(2) 0.0473(13) Uani 1 1 d . U . . .
N5 N 0.2958(4) 0.0490(4) 0.3456(3) 0.0537(15) Uani 1 1 d . U . . .
N5A N 0.6022(4) -0.3732(4) 0.3521(3) 0.0519(15) Uani 1 1 d . U . . .
N6 N 0.3138(4) -0.0622(4) 0.3510(2) 0.0494(14) Uani 1 1 d . U . . .
N6A N 0.7382(3) -0.3359(4) 0.3486(3) 0.0496(14) Uani 1 1 d . U . . .
C1 C 0.4306(4) -0.1086(4) 0.5312(3) 0.0415(13) Uani 1 1 d . U . . .
C1A C 0.8796(4) -0.2588(4) 0.5085(3) 0.0490(15) Uani 1 1 d . U . . .
C2 C 0.4014(4) -0.1515(4) 0.5726(3) 0.0472(15) Uani 1 1 d . U . . .
H2 H 0.3914 -0.1288 0.5999 0.057 Uiso 1 1 calc R . . . .
C2A C 0.8897(4) -0.3050(4) 0.5440(3) 0.0557(17) Uani 1 1 d . U . . .
H2A H 0.8558 -0.3243 0.5711 0.067 Uiso 1 1 calc R . . . .
C3 C 0.3868(4) -0.2281(4) 0.5738(3) 0.0495(15) Uani 1 1 d . U . . .
H3 H 0.3673 -0.2582 0.6023 0.059 Uiso 1 1 calc R . . . .
C3A C 0.9493(5) -0.3207(5) 0.5382(4) 0.0616(19) Uani 1 1 d . U . . .
H3A H 0.9566 -0.3517 0.5616 0.074 Uiso 1 1 calc R . . . .
C4 C 0.4005(4) -0.2615(4) 0.5334(3) 0.0446(14) Uani 1 1 d . U . . .
H4 H 0.3897 -0.3144 0.5343 0.054 Uiso 1 1 calc R . . . .
C4A C 1.0003(4) -0.2930(4) 0.4989(3) 0.0550(17) Uani 1 1 d . U . . .
H4A H 1.0422 -0.3040 0.4962 0.066 Uiso 1 1 calc R . . . .
C5 C 0.4303(4) -0.2168(4) 0.4916(3) 0.0416(13) Uani 1 1 d . U . . .
C5A C 0.9892(4) -0.2497(4) 0.4644(3) 0.0527(16) Uani 1 1 d . U . . .
C6 C 0.4482(4) -0.2488(4) 0.4466(3) 0.0426(13) Uani 1 1 d . U . . .
H6 H 0.4193 -0.3077 0.4482 0.051 Uiso 1 1 calc R . . . .
C6A C 1.0427(4) -0.2138(4) 0.4234(3) 0.0554(16) Uani 1 1 d . U . . .
H6A H 1.0741 -0.2408 0.4192 0.066 Uiso 1 1 calc R . . . .
C7 C 0.4188(4) -0.2232(4) 0.4038(3) 0.0433(13) Uani 1 1 d . U . . .
C7A C 0.9951(4) -0.2256(4) 0.3789(3) 0.0555(16) Uani 1 1 d . U . . .
C8 C 0.3797(4) -0.2737(4) 0.3659(3) 0.0487(15) Uani 1 1 d . U . . .
H8 H 0.3667 -0.3274 0.3668 0.058 Uiso 1 1 calc R . . . .
C8A C 1.0113(5) -0.2489(5) 0.3340(4) 0.0616(18) Uani 1 1 d . U . . .
H8A H 1.0535 -0.2596 0.3312 0.074 Uiso 1 1 calc R . . . .
C9 C 0.3600(5) -0.2433(5) 0.3262(3) 0.0567(17) Uani 1 1 d . U . . .
H9 H 0.3342 -0.2769 0.2996 0.068 Uiso 1 1 calc R . . . .
C9A C 0.9654(5) -0.2562(5) 0.2939(4) 0.065(2) Uani 1 1 d . U . . .
H9A H 0.9774 -0.2703 0.2637 0.078 Uiso 1 1 calc R . . . .
C10 C 0.3770(5) -0.1664(5) 0.3245(3) 0.0548(17) Uani 1 1 d . U . . .
H10 H 0.3623 -0.1473 0.2973 0.066 Uiso 1 1 calc R . . . .
C10A C 0.9021(5) -0.2429(5) 0.2978(4) 0.0605(18) Uani 1 1 d . U . . .
H10A H 0.8702 -0.2484 0.2707 0.073 Uiso 1 1 calc R . . . .
C11 C 0.4154(4) -0.1170(5) 0.3627(3) 0.0499(15) Uani 1 1 d . U . . .
C11A C 0.8870(4) -0.2214(4) 0.3417(3) 0.0527(16) Uani 1 1 d . U . . .
C12 C 0.4356(4) -0.1451(4) 0.4028(3) 0.0458(14) Uani 1 1 d . U . . .
C12A C 0.9326(4) -0.2106(4) 0.3825(3) 0.0510(15) Uani 1 1 d . U . . .
C13 C 0.4813(4) -0.0922(4) 0.4448(3) 0.0429(13) Uani 1 1 d . U . . .
H13 H 0.4735 -0.0455 0.4448 0.052 Uiso 1 1 calc R . . . .
C13A C 0.9186(4) -0.1838(4) 0.4301(3) 0.0497(15) Uani 1 1 d . U . . .
H13A H 0.8632 -0.1940 0.4307 0.060 Uiso 1 1 calc R . . . .
C14 C 0.4451(4) -0.1394(4) 0.4901(3) 0.0412(13) Uani 1 1 d . U . . .
C14A C 0.9269(4) -0.2334(4) 0.4679(3) 0.0486(15) Uani 1 1 d . U . . .
C15 C 0.4510(4) 0.2139(4) 0.5195(3) 0.0526(16) Uani 1 1 d . U . . .
C15A C 0.6041(4) -0.1940(4) 0.5251(3) 0.0475(15) Uani 1 1 d . U . . .
C16 C 0.4862(6) 0.2266(5) 0.5635(4) 0.068(2) Uani 1 1 d . U . . .
H16 H 0.4590 0.1931 0.5898 0.082 Uiso 1 1 calc R . . . .
C16A C 0.6394(5) -0.1470(5) 0.5653(4) 0.0575(18) Uani 1 1 d . U . . .
H16A H 0.6513 -0.1679 0.5927 0.069 Uiso 1 1 calc R . . . .
C17 C 0.5614(6) 0.2885(5) 0.5691(5) 0.081(3) Uani 1 1 d . U . . .
H17 H 0.5863 0.3001 0.5996 0.098 Uiso 1 1 calc R . . . .
C17A C 0.6566(5) -0.0697(5) 0.5644(4) 0.0617(19) Uani 1 1 d . U . . .
H17A H 0.6810 -0.0366 0.5913 0.074 Uiso 1 1 calc R . . . .
C18 C 0.6015(5) 0.3350(4) 0.5282(4) 0.069(2) Uani 1 1 d . U . . .
H18 H 0.6550 0.3755 0.5309 0.083 Uiso 1 1 calc R . . . .
C18A C 0.6382(4) -0.0393(4) 0.5235(4) 0.0571(17) Uani 1 1 d . U . . .
H18A H 0.6500 0.0140 0.5230 0.068 Uiso 1 1 calc R . . . .
C19 C 0.5634(4) 0.3215(4) 0.4849(4) 0.0562(17) Uani 1 1 d . U . . .
C19A C 0.6027(4) -0.0877(4) 0.4841(3) 0.0492(15) Uani 1 1 d . U . . .
C20 C 0.6007(4) 0.3741(4) 0.4410(4) 0.0559(17) Uani 1 1 d . U . . .
H20 H 0.6592 0.4034 0.4451 0.067 Uiso 1 1 calc R . . . .
C20A C 0.5741(4) -0.0615(4) 0.4403(3) 0.0491(15) Uani 1 1 d . U . . .
H20A H 0.6029 -0.0026 0.4395 0.059 Uiso 1 1 calc R . . . .
C21 C 0.5808(4) 0.3237(4) 0.3977(4) 0.0626(19) Uani 1 1 d . U . . .
C21A C 0.5935(5) -0.0903(5) 0.3953(3) 0.0566(18) Uani 1 1 d . U . . .
C22 C 0.6332(5) 0.3358(5) 0.3600(4) 0.071(2) Uani 1 1 d . U . . .
H22 H 0.6866 0.3764 0.3630 0.086 Uiso 1 1 calc R . . . .
C22A C 0.6242(6) -0.0446(6) 0.3556(4) 0.069(2) Uani 1 1 d . U . . .
H22A H 0.6378 0.0093 0.3563 0.083 Uiso 1 1 calc R . . . .
C23 C 0.6099(6) 0.2913(5) 0.3192(5) 0.086(3) Uani 1 1 d . U . . .
H23 H 0.6468 0.2996 0.2946 0.103 Uiso 1 1 calc R . . . .
C23A C 0.6354(7) -0.0762(7) 0.3148(4) 0.081(3) Uani 1 1 d . U . . .
H23A H 0.6563 -0.0441 0.2871 0.098 Uiso 1 1 calc R . . . .
C24 C 0.5312(6) 0.2334(5) 0.3144(4) 0.069(2) Uani 1 1 d . U . . .
H24 H 0.5132 0.2026 0.2860 0.083 Uiso 1 1 calc R . . . .
C24A C 0.6165(6) -0.1555(6) 0.3131(4) 0.070(2) Uani 1 1 d . U . . .
H24A H 0.6226 -0.1780 0.2843 0.084 Uiso 1 1 calc R . . . .
C25 C 0.4801(5) 0.2216(4) 0.3510(4) 0.0581(18) Uani 1 1 d . U . . .
C25A C 0.5889(5) -0.1994(5) 0.3542(4) 0.0575(17) Uani 1 1 d . U . . .
C26 C 0.5021(4) 0.2633(4) 0.3923(4) 0.0542(16) Uani 1 1 d . U . . .
C26A C 0.5756(4) -0.1698(4) 0.3962(3) 0.0516(16) Uani 1 1 d . U . . .
C27 C 0.4452(4) 0.2525(4) 0.4325(3) 0.0471(14) Uani 1 1 d . U . . .
H27 H 0.3985 0.1982 0.4301 0.057 Uiso 1 1 calc R . . . .
C27A C 0.5415(4) -0.2171(4) 0.4415(3) 0.0457(14) Uani 1 1 d . U . . .
H27A H 0.5498 -0.2634 0.4409 0.055 Uiso 1 1 calc R . . . .
C28 C 0.4858(4) 0.2597(4) 0.4801(3) 0.0497(15) Uani 1 1 d . U . . .
C28A C 0.5862(4) -0.1651(4) 0.4845(3) 0.0451(14) Uani 1 1 d . U . . .
C29 C 0.1301(3) -0.0866(4) 0.5226(3) 0.0457(14) Uani 1 1 d . U . . .
C29A C 0.5386(4) -0.5329(4) 0.5181(3) 0.0477(15) Uani 1 1 d . U . . .
C30 C 0.1135(4) -0.0646(4) 0.5666(3) 0.0533(16) Uani 1 1 d . U . . .
H30 H 0.1427 -0.0617 0.5945 0.064 Uiso 1 1 calc R . . . .
C30A C 0.4874(5) -0.5489(4) 0.5566(3) 0.0566(18) Uani 1 1 d . U . . .
H30A H 0.5058 -0.5204 0.5858 0.068 Uiso 1 1 calc R . . . .
C31 C 0.0533(4) -0.0471(4) 0.5688(3) 0.0544(17) Uani 1 1 d . U . . .
H31 H 0.0420 -0.0303 0.5982 0.065 Uiso 1 1 calc R . . . .
C31A C 0.4105(5) -0.6057(5) 0.5518(4) 0.0579(18) Uani 1 1 d . U . . .
H31A H 0.3746 -0.6159 0.5774 0.070 Uiso 1 1 calc R . . . .
C32 C 0.0091(4) -0.0541(4) 0.5280(3) 0.0512(16) Uani 1 1 d . U . . .
H32 H -0.0329 -0.0432 0.5299 0.061 Uiso 1 1 calc R . . . .
C32A C 0.3835(4) -0.6501(4) 0.5086(3) 0.0497(15) Uani 1 1 d . U . . .
H32A H 0.3300 -0.6905 0.5054 0.060 Uiso 1 1 calc R . . . .
C33 C 0.0264(4) -0.0772(4) 0.4839(3) 0.0468(14) Uani 1 1 d . U . . .
C33A C 0.4361(4) -0.6340(4) 0.4710(3) 0.0451(14) Uani 1 1 d . U . . .
C34 C -0.0220(4) -0.0905(4) 0.4390(3) 0.0481(15) Uani 1 1 d . U . . .
H34 H -0.0535 -0.0634 0.4426 0.058 Uiso 1 1 calc R . . . .
C34A C 0.4149(4) -0.6842(4) 0.4272(3) 0.0457(14) Uani 1 1 d . U . . .
H34A H 0.3563 -0.7136 0.4236 0.055 Uiso 1 1 calc R . . . .
C35 C 0.0338(4) -0.0548(4) 0.3971(3) 0.0520(16) Uani 1 1 d . U . . .
C35A C 0.4509(4) -0.6316(4) 0.3833(3) 0.0488(15) Uani 1 1 d . U . . .
C36 C 0.0226(4) -0.0129(4) 0.3610(3) 0.0525(16) Uani 1 1 d . U . . .
H36 H -0.0180 -0.0001 0.3643 0.063 Uiso 1 1 calc R . . . .
C36A C 0.4129(5) -0.6427(5) 0.3399(3) 0.0585(18) Uani 1 1 d . U . . .
H36A H 0.3594 -0.6830 0.3366 0.070 Uiso 1 1 calc R . . . .
C37 C 0.0690(5) 0.0107(5) 0.3203(4) 0.0618(19) Uani 1 1 d . U . . .
H37 H 0.0613 0.0405 0.2962 0.074 Uiso 1 1 calc R . . . .
C37A C 0.4532(5) -0.5948(5) 0.3008(4) 0.064(2) Uani 1 1 d . U . . .
H37A H 0.4272 -0.6036 0.2708 0.076 Uiso 1 1 calc R . . . .
C38 C 0.1283(5) -0.0100(5) 0.3150(4) 0.0586(18) Uani 1 1 d . U . . .
H38 H 0.1595 0.0033 0.2867 0.070 Uiso 1 1 calc R . . . .
C38A C 0.5290(6) -0.5356(5) 0.3054(4) 0.068(2) Uani 1 1 d . U . . .
H38A H 0.5562 -0.5034 0.2786 0.081 Uiso 1 1 calc R . . . .
C39 C 0.1391(4) -0.0500(5) 0.3520(3) 0.0526(16) Uani 1 1 d . U . . .
C39A C 0.5650(4) -0.5230(4) 0.3480(3) 0.0513(16) Uani 1 1 d . U . . .
C40 C 0.0951(4) -0.0720(4) 0.3942(3) 0.0494(15) Uani 1 1 d . U . . .
C40A C 0.5294(4) -0.5712(4) 0.3879(3) 0.0521(15) Uani 1 1 d . U . . .
C41 C 0.1029(4) -0.1206(4) 0.4329(3) 0.0502(15) Uani 1 1 d . U . . .
H41 H 0.1581 -0.1111 0.4325 0.060 Uiso 1 1 calc R . . . .
C41A C 0.5712(4) -0.5636(4) 0.4356(3) 0.0468(14) Uani 1 1 d . U . . .
H41A H 0.6178 -0.5093 0.4380 0.056 Uiso 1 1 calc R . . . .
C42 C 0.0887(4) -0.0934(4) 0.4806(3) 0.0469(14) Uani 1 1 d . U . . .
C42A C 0.5137(4) -0.5745(4) 0.4753(3) 0.0459(14) Uani 1 1 d . U . . .
C43 C 0.3901(4) -0.0131(4) 0.5265(3) 0.0417(14) Uani 1 1 d . U . . .
C43A C 0.7483(4) -0.2838(4) 0.5179(3) 0.0416(14) Uani 1 1 d . U . . .
C44 C 0.3560(4) 0.0780(4) 0.5188(3) 0.0431(15) Uani 1 1 d . U . . .
C44A C 0.6296(4) -0.2997(4) 0.5241(3) 0.0431(15) Uani 1 1 d . U . . .
C45 C 0.2648(4) -0.0476(4) 0.5220(3) 0.0452(16) Uani 1 1 d . U . . .
C45A C 0.6456(4) -0.4020(4) 0.5221(3) 0.0434(15) Uani 1 1 d . U . . .
C46 C 0.3896(5) -0.0109(4) 0.3554(3) 0.0491(15) Uani 1 1 d . U . . .
C46A C 0.7523(4) -0.2627(4) 0.3479(3) 0.0487(16) Uani 1 1 d . U . . .
C47 C 0.3733(5) 0.0921(4) 0.3485(3) 0.0498(16) Uani 1 1 d . U . . .
C47A C 0.6271(4) -0.2963(4) 0.3517(3) 0.0483(16) Uani 1 1 d . U . . .
C48 C 0.2698(5) -0.0286(4) 0.3481(3) 0.0493(16) Uani 1 1 d . U . . .
C48A C 0.6604(4) -0.3882(4) 0.3501(3) 0.0501(17) Uani 1 1 d . U . . .
O1B O 0.1752(4) 0.3650(4) 0.3851(3) 0.0740(17) Uani 1 1 d . U . . .
O2B O 0.1295(3) 0.3238(3) 0.5616(2) 0.0587(14) Uani 1 1 d . U . . .
O3B O -0.0881(4) 0.2617(4) 0.3732(3) 0.0767(18) Uani 1 1 d . U . . .
O4B O -0.1363(3) 0.2035(3) 0.5479(3) 0.0682(17) Uani 1 1 d . U . . .
O5B O 0.0661(4) 0.5217(4) 0.3977(2) 0.0694(16) Uani 1 1 d . U . . .
O6B O 0.0084(3) 0.4683(3) 0.5712(2) 0.0539(12) Uani 1 1 d . U . . .
N1B N 0.0454(5) 0.3105(5) 0.3788(3) 0.0701(19) Uani 1 1 d . U . . .
N2B N -0.0130(5) 0.3909(5) 0.3862(3) 0.072(2) Uani 1 1 d . U . . .
N3B N 0.1247(5) 0.4484(5) 0.3922(3) 0.0684(19) Uani 1 1 d . U . . .
N4B N -0.0012(4) 0.2611(4) 0.5536(3) 0.0581(17) Uani 1 1 d . U . . .
N5B N -0.0691(4) 0.3342(4) 0.5587(3) 0.0554(15) Uani 1 1 d . U . . .
N6B N 0.0703(4) 0.3998(4) 0.5658(3) 0.0516(14) Uani 1 1 d . U . . .
C1B C 0.2528(6) 0.4279(6) 0.3944(4) 0.068(2) Uani 1 1 d . U . . .
C2B C 0.3024(7) 0.4624(7) 0.3565(4) 0.075(2) Uani 1 1 d . U . . .
H2B H 0.2847 0.4475 0.3244 0.091 Uiso 1 1 calc R . . . .
C3B C 0.3797(7) 0.5200(7) 0.3661(5) 0.080(2) Uani 1 1 d . U . . .
H3B H 0.4153 0.5450 0.3402 0.096 Uiso 1 1 calc R . . . .
C4B C 0.4050(7) 0.5409(6) 0.4119(4) 0.072(2) Uani 1 1 d . U . . .
H4B H 0.4587 0.5788 0.4177 0.086 Uiso 1 1 calc R . . . .
C5B C 0.3521(5) 0.5066(5) 0.4517(4) 0.0627(18) Uani 1 1 d . U . . .
C6B C 0.3767(5) 0.5311(5) 0.4974(4) 0.0621(18) Uani 1 1 d . U . . .
H6B H 0.4286 0.5738 0.5025 0.074 Uiso 1 1 calc R . . . .
C7B C 0.3282(5) 0.4954(5) 0.5369(3) 0.0571(16) Uani 1 1 d . U . . .
C8B C 0.3517(5) 0.5195(4) 0.5842(3) 0.0561(16) Uani 1 1 d . U . . .
H8B H 0.4027 0.5633 0.5900 0.067 Uiso 1 1 calc R . . . .
C9B C 0.3040(5) 0.4821(5) 0.6221(4) 0.0605(18) Uani 1 1 d . U . . .
H9B H 0.3219 0.4998 0.6538 0.073 Uiso 1 1 calc R . . . .
C10B C 0.2279(5) 0.4172(5) 0.6148(4) 0.0592(17) Uani 1 1 d . U . . .
H10B H 0.1946 0.3912 0.6414 0.071 Uiso 1 1 calc R . . . .
C11B C 0.2028(4) 0.3922(4) 0.5694(3) 0.0538(16) Uani 1 1 d . U . . .
C12B C 0.2484(5) 0.4289(4) 0.5289(3) 0.0521(15) Uani 1 1 d . U . . .
C13B C 0.2235(5) 0.4063(5) 0.4821(4) 0.0610(17) Uani 1 1 d . U . . .
H13B H 0.1718 0.3640 0.4762 0.073 Uiso 1 1 calc R . . . .
C14B C 0.2745(6) 0.4457(5) 0.4428(4) 0.0622(18) Uani 1 1 d . U . . .
C15B C -0.1000(6) 0.1849(6) 0.3639(4) 0.074(2) Uani 1 1 d . U . . .
C16B C -0.0948(8) 0.1631(7) 0.3189(5) 0.091(3) Uani 1 1 d . U . . .
H16B H -0.0776 0.2003 0.2934 0.109 Uiso 1 1 calc R . . . .
C17B C -0.1150(9) 0.0846(8) 0.3100(5) 0.097(3) Uani 1 1 d . U . . .
H17B H -0.1115 0.0684 0.2784 0.117 Uiso 1 1 calc R . . . .
C18B C -0.1396(8) 0.0325(7) 0.3466(5) 0.089(3) Uani 1 1 d . U . . .
H18B H -0.1569 -0.0212 0.3395 0.107 Uiso 1 1 calc R . . . .
C19B C -0.1408(6) 0.0544(6) 0.3955(5) 0.076(2) Uani 1 1 d . U . . .
C20B C -0.1598(6) 0.0033(6) 0.4347(5) 0.078(2) Uani 1 1 d . U . . .
H20B H -0.1758 -0.0504 0.4289 0.094 Uiso 1 1 calc R . . . .
C21B C -0.1563(5) 0.0277(6) 0.4811(5) 0.075(2) Uani 1 1 d . U . . .
C22B C -0.1678(5) -0.0203(6) 0.5200(5) 0.080(2) Uani 1 1 d . U . . .
H22B H -0.1788 -0.0725 0.5137 0.095 Uiso 1 1 calc R . . . .
C23B C -0.1648(5) 0.0009(6) 0.5661(5) 0.081(2) Uani 1 1 d . U . . .
H23B H -0.1700 -0.0335 0.5917 0.097 Uiso 1 1 calc R . . . .
C24B C -0.1525(6) 0.0829(6) 0.5753(5) 0.081(2) Uani 1 1 d . U . . .
H24B H -0.1525 0.1002 0.6071 0.098 Uiso 1 1 calc R . . . .
C25B C -0.1420(5) 0.1289(5) 0.5390(5) 0.073(2) Uani 1 1 d . U . . .
C26B C -0.1420(5) 0.1070(5) 0.4898(5) 0.072(2) Uani 1 1 d . U . . .
C27B C -0.1250(5) 0.1582(5) 0.4517(4) 0.072(2) Uani 1 1 d . U . . .
H27B H -0.1152 0.2101 0.4576 0.086 Uiso 1 1 calc R . . . .
C28B C -0.1219(6) 0.1347(6) 0.4031(4) 0.073(2) Uani 1 1 d . U . . .
C29B C -0.0035(6) 0.5274(6) 0.3931(4) 0.067(2) Uani 1 1 d . U . . .
C30B C -0.0196(7) 0.5468(6) 0.3496(4) 0.070(2) Uani 1 1 d . U . . .
H30B H 0.0133 0.5546 0.3227 0.085 Uiso 1 1 calc R . . . .
C31B C -0.0889(7) 0.5552(6) 0.3457(4) 0.071(2) Uani 1 1 d . U . . .
H31B H -0.1018 0.5684 0.3155 0.085 Uiso 1 1 calc R . . . .
C32B C -0.1346(6) 0.5448(5) 0.3834(4) 0.069(2) Uani 1 1 d . U . . .
H32B H -0.1798 0.5501 0.3792 0.083 Uiso 1 1 calc R . . . .
C33B C -0.1183(6) 0.5257(5) 0.4302(4) 0.0622(18) Uani 1 1 d . U . . .
C34B C -0.1626(5) 0.5180(5) 0.4705(4) 0.0635(18) Uani 1 1 d . U . . .
H34B H -0.2070 0.5250 0.4669 0.076 Uiso 1 1 calc R . . . .
C35B C -0.1460(5) 0.5002(4) 0.5167(3) 0.0573(16) Uani 1 1 d . U . . .
C36B C -0.1854(5) 0.5002(4) 0.5590(4) 0.0604(17) Uani 1 1 d . U . . .
H36B H -0.2295 0.5079 0.5570 0.073 Uiso 1 1 calc R . . . .
C37B C -0.1616(6) 0.4896(5) 0.6019(4) 0.066(2) Uani 1 1 d . U . . .
H37B H -0.1892 0.4903 0.6297 0.079 Uiso 1 1 calc R . . . .
C38B C -0.0970(5) 0.4772(5) 0.6074(4) 0.0604(18) Uani 1 1 d . U . . .
H38B H -0.0805 0.4703 0.6382 0.072 Uiso 1 1 calc R . . . .
C39B C -0.0594(4) 0.4757(4) 0.5666(3) 0.0519(15) Uani 1 1 d . U . . .
C40B C -0.0779(4) 0.4896(4) 0.5199(3) 0.0528(15) Uani 1 1 d . U . . .
C41B C -0.0326(6) 0.4971(5) 0.4802(3) 0.0590(17) Uani 1 1 d . U . . .
H41B H 0.0106 0.4882 0.4834 0.071 Uiso 1 1 calc R . . . .
C42B C -0.0490(6) 0.5175(5) 0.4351(4) 0.0628(18) Uani 1 1 d . U . . .
C43B C 0.1136(6) 0.3769(6) 0.3856(3) 0.064(2) Uani 1 1 d . U . . .
C44B C -0.0149(6) 0.3221(6) 0.3794(4) 0.066(2) Uani 1 1 d . U . . .
C45B C 0.0558(6) 0.4495(5) 0.3916(4) 0.064(2) Uani 1 1 d . U . . .
C46B C 0.0639(4) 0.3293(4) 0.5606(3) 0.0532(17) Uani 1 1 d . U . . .
C47B C -0.0658(4) 0.2684(5) 0.5533(3) 0.0553(18) Uani 1 1 d . U . . .
C48B C 0.0013(4) 0.3967(4) 0.5646(3) 0.0514(16) Uani 1 1 d . U . . .
N56_a N 0.2070(7) 0.2304(6) 0.3391(4) 0.092(3) Uani 0.5 1 d . U P A 1
N55_a N 0.2062(5) 0.1642(5) 0.4514(4) 0.074(2) Uani 0.5 1 d . U P A 1
C49_a C 0.1837(7) 0.2064(6) 0.3781(5) 0.079(2) Uani 0.5 1 d . U P A 1
C50_a C 0.1598(6) 0.1833(5) 0.4258(4) 0.0693(19) Uani 0.5 1 d . U P A 1
C54_a C 0.1856(6) 0.1437(6) 0.4969(5) 0.079(2) Uani 0.5 1 d . U P A 1
H54_a H 0.2165 0.1283 0.5153 0.095 Uiso 0.5 1 calc R . P A 1
C53_a C 0.1225(6) 0.1434(5) 0.5192(4) 0.073(2) Uani 0.5 1 d . U P A 1
H53_a H 0.1126 0.1321 0.5525 0.088 Uiso 0.5 1 calc R . P A 1
C52_a C 0.0742(6) 0.1601(6) 0.4914(4) 0.073(2) Uani 0.5 1 d . U P A 1
H52_a H 0.0292 0.1585 0.5053 0.088 Uiso 0.5 1 calc R . P A 1
C51_a C 0.0910(5) 0.1789(6) 0.4438(4) 0.076(2) Uani 0.5 1 d . U P A 1
H51_a H 0.0574 0.1887 0.4239 0.092 Uiso 0.5 1 calc R . P A 1
N56A_b N 0.2070(7) 0.2304(6) 0.3391(4) 0.092(3) Uani 0.5 1 d . U P B 2
N51A_b N 0.0910(5) 0.1789(6) 0.4438(4) 0.076(2) Uani 0.5 1 d . U P B 2
C49A_b C 0.1837(7) 0.2064(6) 0.3781(5) 0.079(2) Uani 0.5 1 d . U P B 2
C50A_b C 0.1598(6) 0.1833(5) 0.4258(4) 0.0693(19) Uani 0.5 1 d . U P B 2
C55A_b C 0.2062(5) 0.1642(5) 0.4514(4) 0.074(2) Uani 0.5 1 d . U P B 2
H55A_b H 0.2511 0.1654 0.4377 0.089 Uiso 0.5 1 calc R . P B 2
C54A_b C 0.1856(6) 0.1437(6) 0.4969(5) 0.079(2) Uani 0.5 1 d . U P B 2
H54A_b H 0.2165 0.1283 0.5153 0.095 Uiso 0.5 1 calc R . P B 2
C53A_b C 0.1225(6) 0.1434(5) 0.5192(4) 0.073(2) Uani 0.5 1 d . U P B 2
H53A_b H 0.1126 0.1321 0.5525 0.088 Uiso 0.5 1 calc R . P B 2
C52A_b C 0.0742(6) 0.1601(6) 0.4914(4) 0.073(2) Uani 0.5 1 d . U P B 2
H52A_b H 0.0292 0.1585 0.5053 0.088 Uiso 0.5 1 calc R . P B 2
N72_a N 0.2480(15) 0.8400(15) 0.4312(8) 0.191(8) Uiso 0.5 1 d . U P C 1
N71_a N 0.1920(7) 0.7030(7) 0.5208(4) 0.081(3) Uiso 0.5 1 d . U P C 1
C65_a C 0.2227(12) 0.7649(12) 0.4471(7) 0.127(5) Uiso 0.5 1 d . U P C 1
C66_a C 0.2157(8) 0.7086(8) 0.4769(4) 0.083(3) Uiso 0.5 1 d . U P C 1
C70_a C 0.1806(7) 0.6418(7) 0.5471(4) 0.074(2) Uiso 0.5 1 d . U P C 1
H70_a H 0.1652 0.6383 0.5798 0.088 Uiso 0.5 1 calc R . P C 1
C69_a C 0.1911(7) 0.5839(7) 0.5275(4) 0.082(3) Uiso 0.5 1 d . U P C 1
H69_a H 0.1817 0.5395 0.5461 0.099 Uiso 0.5 1 calc R . P C 1
C68_a C 0.2139(8) 0.5899(8) 0.4829(5) 0.088(3) Uiso 0.5 1 d . U P C 1
H68_a H 0.2208 0.5488 0.4701 0.105 Uiso 0.5 1 calc R . P C 1
C67_a C 0.2285(7) 0.6509(7) 0.4538(4) 0.093(3) Uiso 0.5 1 d . U P C 1
H67_a H 0.2454 0.6549 0.4214 0.111 Uiso 0.5 1 calc R . P C 1
N72A_b N 0.2480(15) 0.8400(15) 0.4312(8) 0.191(8) Uiso 0.5 1 d . U P D 2
N67A_b N 0.2285(7) 0.6509(7) 0.4538(4) 0.093(3) Uiso 0.5 1 d . U P D 2
C65A_b C 0.2227(12) 0.7649(12) 0.4471(7) 0.127(5) Uiso 0.5 1 d . U P D 2
C66A_b C 0.2157(8) 0.7086(8) 0.4769(4) 0.083(3) Uiso 0.5 1 d . U P D 2
C71A_b C 0.1920(7) 0.7030(7) 0.5208(4) 0.081(3) Uiso 0.5 1 d . U P D 2
H71A_b H 0.1827 0.7423 0.5340 0.097 Uiso 0.5 1 calc R . P D 2
C70A_b C 0.1806(7) 0.6418(7) 0.5471(4) 0.074(2) Uiso 0.5 1 d . U P D 2
H70A_b H 0.1652 0.6383 0.5798 0.088 Uiso 0.5 1 calc R . P D 2
C69A_b C 0.1911(7) 0.5839(7) 0.5275(4) 0.082(3) Uiso 0.5 1 d . U P D 2
H69A_b H 0.1817 0.5395 0.5461 0.099 Uiso 0.5 1 calc R . P D 2
C68A_b C 0.2139(8) 0.5899(8) 0.4829(5) 0.088(3) Uiso 0.5 1 d . U P D 2
H68A_b H 0.2208 0.5488 0.4701 0.105 Uiso 0.5 1 calc R . P D 2
N64_a N 0.8162(9) 0.3325(9) 0.3170(5) 0.119(4) Uiso 0.5 1 d . U P E 1
N63_a N 0.7829(10) 0.3005(10) 0.4424(6) 0.124(5) Uiso 0.5 1 d . U P E 1
C57_a C 0.7902(8) 0.3048(8) 0.3519(5) 0.091(3) Uiso 0.5 1 d . U P E 1
C58_a C 0.7512(8) 0.2689(8) 0.3971(5) 0.090(3) Uiso 0.5 1 d . U P E 1
C62_a C 0.7438(11) 0.2688(11) 0.4817(6) 0.113(5) Uiso 0.5 1 d . U P E 1
H62_a H 0.7667 0.2922 0.5117 0.135 Uiso 0.5 1 calc R . P E 1
C61_a C 0.6649(13) 0.1976(13) 0.4810(8) 0.138(6) Uiso 0.5 1 d . U P E 1
H61_a H 0.6353 0.1733 0.5092 0.165 Uiso 0.5 1 calc R . P E 1
C60_a C 0.6382(13) 0.1698(12) 0.4349(7) 0.130(6) Uiso 0.5 1 d . U P E 1
H60_a H 0.5873 0.1248 0.4315 0.156 Uiso 0.5 1 calc R . P E 1
C59_a C 0.6818(8) 0.2040(8) 0.3936(4) 0.096(3) Uiso 0.5 1 d . U P E 1
H59_a H 0.6618 0.1809 0.3631 0.115 Uiso 0.5 1 calc R . P E 1
N64A_b N 0.8162(9) 0.3325(9) 0.3170(5) 0.119(4) Uiso 0.5 1 d . U P F 2
N59A_b N 0.6818(8) 0.2040(8) 0.3936(4) 0.096(3) Uiso 0.5 1 d . U P F 2
C57A_b C 0.7902(8) 0.3048(8) 0.3519(5) 0.091(3) Uiso 0.5 1 d . U P F 2
C58A_b C 0.7512(8) 0.2689(8) 0.3971(5) 0.090(3) Uiso 0.5 1 d . U P F 2
C63A_b C 0.7829(10) 0.3005(10) 0.4424(6) 0.124(5) Uiso 0.5 1 d . U P F 2
H63A_b H 0.8339 0.3459 0.4444 0.149 Uiso 0.5 1 calc R . P F 2
C62A_b C 0.7438(11) 0.2688(11) 0.4817(6) 0.113(5) Uiso 0.5 1 d . U P F 2
H62A_b H 0.7667 0.2922 0.5117 0.135 Uiso 0.5 1 calc R . P F 2
C61A_b C 0.6649(13) 0.1976(13) 0.4810(8) 0.138(6) Uiso 0.5 1 d . U P F 2
H61A_b H 0.6353 0.1733 0.5092 0.165 Uiso 0.5 1 calc R . P F 2
C60A_b C 0.6382(13) 0.1698(12) 0.4349(7) 0.130(6) Uiso 0.5 1 d . U P F 2
H60A_b H 0.5873 0.1248 0.4315 0.156 Uiso 0.5 1 calc R . P F 2

loop_
_atom_site_aniso_label
_atom_site_aniso_U_11
_atom_site_aniso_U_22
_atom_site_aniso_U_33
_atom_site_aniso_U_23
_atom_site_aniso_U_13
_atom_site_aniso_U_12
O1 0.0213(18) 0.0240(19) 0.082(3) -0.0046(18) -0.0022(18) 0.0140(15)
O1A 0.0206(19) 0.0225(19) 0.098(4) -0.004(2) -0.001(2) 0.0037(16)
O2 0.041(2) 0.038(2) 0.075(3) 0.011(2) 0.007(2) 0.024(2)
O2A 0.030(2) 0.031(2) 0.096(4) -0.001(2) 0.000(2) 0.0139(18)
O3 0.027(2) 0.0163(18) 0.104(4) 0.0034(19) -0.001(2) 0.0098(16)
O3A 0.028(2) 0.028(2) 0.092(4) 0.003(2) 0.004(2) 0.0157(18)
O4 0.044(3) 0.040(2) 0.095(4) -0.001(2) -0.001(2) 0.026(2)
O4A 0.038(2) 0.051(3) 0.082(4) 0.006(2) 0.012(2) 0.031(2)
O5 0.0186(19) 0.0227(19) 0.110(4) 0.002(2) -0.002(2) 0.0082(16)
O5A 0.030(2) 0.0165(18) 0.100(4) 0.000(2) -0.003(2) 0.0064(16)
O6 0.034(2) 0.041(3) 0.096(4) -0.011(2) 0.002(2) 0.023(2)
O6A 0.033(2) 0.030(2) 0.103(4) 0.009(2) 0.008(2) 0.0150(19)
N1 0.020(2) 0.022(2) 0.092(4) 0.001(2) -0.001(2) 0.0092(18)
N1A 0.025(2) 0.026(2) 0.080(4) -0.002(2) 0.006(2) 0.0078(19)
N2 0.025(2) 0.024(2) 0.089(4) 0.002(2) -0.002(2) 0.0127(19)
N2A 0.031(3) 0.026(2) 0.086(4) 0.004(2) 0.002(3) 0.012(2)
N3 0.019(2) 0.023(2) 0.098(5) 0.001(2) -0.003(2) 0.0095(18)
N3A 0.031(3) 0.028(2) 0.072(4) -0.002(2) -0.004(2) 0.013(2)
N4 0.041(3) 0.036(3) 0.071(4) 0.005(2) 0.004(3) 0.021(2)
N4A 0.034(3) 0.039(3) 0.074(4) -0.001(3) 0.003(2) 0.021(2)
N5 0.043(3) 0.040(3) 0.084(5) -0.004(3) -0.002(3) 0.025(2)
N5A 0.035(3) 0.040(3) 0.085(5) 0.007(3) 0.010(3) 0.022(2)
N6 0.039(3) 0.042(3) 0.072(4) 0.001(3) 0.006(2) 0.024(2)
N6A 0.030(3) 0.036(3) 0.083(4) 0.005(3) 0.005(2) 0.017(2)
C1 0.027(3) 0.025(3) 0.078(4) -0.003(2) -0.002(2) 0.018(2)
C1A 0.026(3) 0.023(3) 0.095(5) -0.007(3) -0.009(3) 0.009(2)
C2 0.039(3) 0.035(3) 0.074(4) -0.002(3) -0.001(3) 0.022(3)
C2A 0.039(3) 0.032(3) 0.090(5) -0.005(3) -0.012(3) 0.013(3)
C3 0.041(3) 0.035(3) 0.075(4) 0.006(3) 0.006(3) 0.021(3)
C3A 0.045(4) 0.043(4) 0.092(5) -0.003(4) -0.013(3) 0.018(3)
C4 0.035(3) 0.027(3) 0.073(4) 0.004(3) 0.003(3) 0.017(2)
C4A 0.028(3) 0.028(3) 0.104(5) -0.004(3) -0.012(3) 0.010(2)
C5 0.025(3) 0.024(3) 0.075(4) -0.001(2) 0.001(2) 0.012(2)
C5A 0.028(3) 0.026(3) 0.103(5) -0.006(3) -0.005(3) 0.013(2)
C6 0.033(3) 0.028(3) 0.072(4) 0.001(2) 0.005(2) 0.019(2)
C6A 0.034(3) 0.036(3) 0.102(5) -0.006(3) 0.000(3) 0.023(3)
C7 0.032(3) 0.036(3) 0.067(4) 0.000(2) 0.001(3) 0.021(2)
C7A 0.031(3) 0.038(3) 0.098(5) -0.011(3) 0.000(3) 0.018(3)
C8 0.044(3) 0.045(3) 0.069(4) -0.004(3) 0.001(3) 0.031(3)
C8A 0.038(4) 0.047(4) 0.105(5) -0.003(4) 0.006(3) 0.024(3)
C9 0.057(4) 0.057(4) 0.069(4) -0.004(3) -0.002(3) 0.039(4)
C9A 0.054(4) 0.048(4) 0.097(5) -0.019(4) -0.002(4) 0.028(4)
C10 0.053(4) 0.052(4) 0.068(4) 0.001(3) -0.002(3) 0.033(3)
C10A 0.045(4) 0.041(4) 0.092(5) -0.007(3) -0.004(3) 0.020(3)
C11 0.044(3) 0.046(3) 0.069(4) 0.003(3) 0.008(3) 0.029(3)
C11A 0.029(3) 0.034(3) 0.091(4) -0.006(3) 0.002(3) 0.013(3)
C12 0.037(3) 0.039(3) 0.070(4) 0.004(3) 0.006(3) 0.025(3)
C12A 0.027(3) 0.033(3) 0.090(4) -0.003(3) 0.002(3) 0.013(3)
C13 0.031(3) 0.025(3) 0.074(4) 0.003(2) 0.006(2) 0.015(2)
C13A 0.027(3) 0.034(3) 0.089(4) -0.004(3) 0.001(3) 0.016(2)
C14 0.031(3) 0.026(3) 0.068(4) -0.001(2) -0.004(2) 0.014(2)
C14A 0.024(3) 0.026(3) 0.095(4) -0.004(3) -0.004(3) 0.012(2)
C15 0.030(3) 0.019(3) 0.103(5) 0.003(3) -0.007(3) 0.008(2)
C15A 0.029(3) 0.027(3) 0.090(4) -0.001(3) 0.003(3) 0.016(2)
C16 0.055(4) 0.027(3) 0.111(6) 0.005(3) -0.014(4) 0.012(3)
C16A 0.041(4) 0.043(3) 0.097(5) -0.011(3) -0.011(3) 0.028(3)
C17 0.056(5) 0.038(4) 0.125(7) 0.012(4) -0.033(4) 0.005(4)
C17A 0.040(4) 0.046(4) 0.106(6) -0.016(4) -0.012(4) 0.026(3)
C18 0.041(4) 0.029(3) 0.130(6) 0.007(4) -0.018(4) 0.011(3)
C18A 0.030(3) 0.035(3) 0.108(5) -0.010(3) -0.004(3) 0.017(3)
C19 0.024(3) 0.027(3) 0.117(5) 0.000(3) -0.003(3) 0.012(2)
C19A 0.029(3) 0.032(3) 0.090(4) 0.003(3) 0.002(3) 0.018(2)
C20 0.024(3) 0.024(3) 0.119(5) 0.003(3) -0.003(3) 0.011(2)
C20A 0.035(3) 0.027(3) 0.089(4) 0.011(3) 0.013(3) 0.018(2)
C21 0.030(3) 0.027(3) 0.127(5) -0.003(3) 0.011(3) 0.011(3)
C21A 0.049(4) 0.043(3) 0.086(4) 0.017(3) 0.021(3) 0.030(3)
C22 0.038(4) 0.032(3) 0.137(6) 0.004(4) 0.025(4) 0.013(3)
C22A 0.065(5) 0.055(4) 0.100(5) 0.029(4) 0.032(4) 0.039(4)
C23 0.058(5) 0.039(4) 0.144(8) -0.007(5) 0.033(5) 0.011(4)
C23A 0.095(7) 0.090(6) 0.087(5) 0.035(5) 0.035(5) 0.067(6)
C24 0.058(4) 0.038(4) 0.108(6) 0.003(4) 0.017(4) 0.022(3)
C24A 0.071(5) 0.075(5) 0.089(5) 0.021(4) 0.027(4) 0.055(5)
C25 0.041(3) 0.032(3) 0.104(5) 0.002(3) 0.008(3) 0.020(3)
C25A 0.039(3) 0.056(4) 0.090(5) 0.011(3) 0.012(3) 0.033(3)
C26 0.028(3) 0.030(3) 0.104(5) 0.002(3) 0.008(3) 0.014(2)
C26A 0.038(3) 0.041(3) 0.086(4) 0.009(3) 0.011(3) 0.027(3)
C27 0.028(3) 0.023(3) 0.090(4) -0.002(3) -0.002(3) 0.013(2)
C27A 0.030(3) 0.030(3) 0.082(4) 0.003(3) 0.006(3) 0.018(2)
C28 0.025(3) 0.024(3) 0.098(4) -0.001(3) -0.001(3) 0.010(2)
C28A 0.024(3) 0.025(3) 0.086(4) 0.001(2) 0.007(3) 0.013(2)
C29 0.019(2) 0.026(3) 0.091(4) 0.000(3) 0.001(2) 0.010(2)
C29A 0.029(3) 0.019(2) 0.089(4) 0.001(3) -0.003(3) 0.007(2)
C30 0.032(3) 0.036(3) 0.087(5) -0.001(3) 0.000(3) 0.014(3)
C30A 0.050(4) 0.029(3) 0.078(5) 0.007(3) 0.006(3) 0.010(3)
C31 0.035(3) 0.040(4) 0.087(5) -0.001(3) 0.004(3) 0.018(3)
C31A 0.045(4) 0.037(3) 0.085(5) 0.005(3) 0.007(3) 0.016(3)
C32 0.026(3) 0.032(3) 0.096(5) -0.007(3) 0.001(3) 0.015(3)
C32A 0.036(3) 0.028(3) 0.084(4) 0.006(3) 0.005(3) 0.015(3)
C33 0.021(3) 0.026(3) 0.094(4) -0.004(3) -0.001(3) 0.012(2)
C33A 0.027(3) 0.025(3) 0.083(4) 0.000(3) 0.002(3) 0.014(2)
C34 0.026(3) 0.030(3) 0.092(4) -0.005(3) -0.002(3) 0.017(2)
C34A 0.028(3) 0.034(3) 0.076(4) 0.000(3) -0.002(3) 0.016(2)
C35 0.025(3) 0.037(3) 0.096(5) -0.002(3) 0.001(3) 0.017(3)
C35A 0.028(3) 0.034(3) 0.081(4) -0.001(3) 0.003(3) 0.013(2)
C36 0.034(3) 0.034(3) 0.091(5) -0.006(3) -0.009(3) 0.018(3)
C36A 0.041(4) 0.052(4) 0.087(5) 0.002(3) -0.006(3) 0.026(3)
C37 0.039(4) 0.050(4) 0.102(6) 0.002(4) 0.000(3) 0.027(3)
C37A 0.052(4) 0.054(4) 0.083(5) 0.002(4) -0.008(3) 0.025(3)
C38 0.042(4) 0.046(4) 0.089(5) 0.001(3) 0.003(3) 0.023(3)
C38A 0.055(4) 0.051(4) 0.098(5) 0.006(4) 0.000(4) 0.026(3)
C39 0.036(3) 0.043(3) 0.084(4) -0.011(3) -0.001(3) 0.024(3)
C39A 0.027(3) 0.032(3) 0.094(5) 0.007(3) 0.007(3) 0.014(2)
C40 0.029(3) 0.035(3) 0.090(4) -0.004(3) -0.001(3) 0.019(3)
C40A 0.033(3) 0.035(3) 0.085(4) 0.000(3) 0.004(3) 0.014(3)
C41 0.028(3) 0.040(3) 0.088(4) -0.007(3) -0.003(3) 0.020(3)
C41A 0.024(3) 0.020(3) 0.091(4) 0.003(3) 0.002(3) 0.007(2)
C42 0.024(3) 0.030(3) 0.090(4) -0.002(3) 0.002(3) 0.016(2)
C42A 0.031(3) 0.025(3) 0.080(4) 0.002(3) 0.001(3) 0.013(2)
C43 0.024(3) 0.027(3) 0.077(5) 0.000(3) -0.002(2) 0.015(2)
C43A 0.024(3) 0.026(3) 0.071(4) -0.002(2) -0.001(2) 0.010(2)
C44 0.027(3) 0.022(3) 0.083(5) 0.002(2) 0.000(3) 0.014(2)
C44A 0.025(3) 0.025(3) 0.079(5) 0.000(3) 0.001(3) 0.012(2)
C45 0.022(3) 0.022(3) 0.088(5) 0.002(3) 0.000(3) 0.008(2)
C45A 0.026(3) 0.021(3) 0.078(5) 0.000(2) -0.003(3) 0.008(2)
C46 0.048(3) 0.043(3) 0.064(4) 0.005(3) 0.006(3) 0.028(3)
C46A 0.032(3) 0.039(3) 0.075(5) 0.004(3) 0.001(3) 0.019(3)
C47 0.045(3) 0.038(3) 0.074(5) -0.001(3) 0.001(3) 0.026(3)
C47A 0.038(3) 0.041(3) 0.070(5) 0.002(3) 0.002(3) 0.023(3)
C48 0.043(3) 0.038(3) 0.067(5) -0.002(3) 0.001(3) 0.021(3)
C48A 0.029(3) 0.032(3) 0.088(5) 0.006(3) 0.010(3) 0.014(2)
O1B 0.076(4) 0.077(4) 0.089(4) -0.010(3) -0.003(3) 0.053(3)
O2B 0.036(2) 0.038(2) 0.101(4) 0.007(2) 0.002(2) 0.017(2)
O3B 0.069(4) 0.058(3) 0.113(5) -0.012(3) -0.019(3) 0.040(3)
O4B 0.037(3) 0.042(3) 0.123(5) -0.006(3) -0.009(3) 0.018(2)
O5B 0.074(4) 0.063(3) 0.089(4) -0.007(3) -0.002(3) 0.048(3)
O6B 0.042(2) 0.040(2) 0.078(3) -0.003(2) -0.002(2) 0.019(2)
N1B 0.067(4) 0.067(4) 0.088(5) -0.012(4) -0.009(4) 0.043(3)
N2B 0.075(4) 0.059(4) 0.096(6) -0.010(4) -0.010(4) 0.043(3)
N3B 0.070(4) 0.073(4) 0.079(5) -0.013(4) -0.007(4) 0.049(4)
N4B 0.035(3) 0.037(3) 0.100(5) 0.000(3) 0.000(3) 0.017(2)
N5B 0.040(3) 0.041(3) 0.086(5) 0.002(3) -0.006(3) 0.020(2)
N6B 0.041(3) 0.040(3) 0.074(4) 0.002(3) -0.002(3) 0.020(2)
C1B 0.068(4) 0.063(5) 0.088(5) -0.006(4) -0.006(3) 0.043(4)
C2B 0.092(6) 0.075(5) 0.078(5) -0.003(4) 0.005(4) 0.055(5)
C3B 0.089(6) 0.071(6) 0.098(6) 0.006(4) 0.016(5) 0.054(5)
C4B 0.069(5) 0.060(5) 0.095(5) 0.012(4) 0.015(4) 0.039(4)
C5B 0.060(4) 0.052(4) 0.091(4) 0.010(3) 0.006(3) 0.039(3)
C6B 0.052(4) 0.044(4) 0.090(4) 0.008(3) 0.011(3) 0.024(3)
C7B 0.047(4) 0.042(3) 0.090(4) 0.008(3) 0.008(3) 0.027(3)
C8B 0.040(3) 0.035(3) 0.093(4) -0.001(3) -0.006(3) 0.018(3)
C9B 0.052(4) 0.049(4) 0.084(5) 0.001(3) -0.003(3) 0.027(3)
C10B 0.053(4) 0.047(4) 0.087(5) 0.008(3) 0.004(3) 0.033(3)
C11B 0.039(3) 0.041(3) 0.086(4) 0.009(3) 0.004(3) 0.024(3)
C12B 0.045(3) 0.037(3) 0.082(4) 0.002(3) 0.003(3) 0.026(3)
C13B 0.056(4) 0.049(4) 0.088(4) -0.001(3) -0.001(3) 0.034(3)
C14B 0.068(4) 0.054(4) 0.079(4) 0.003(3) 0.006(3) 0.042(4)
C15B 0.063(5) 0.056(4) 0.110(5) -0.023(4) -0.026(4) 0.035(4)
C16B 0.108(9) 0.075(6) 0.109(6) -0.024(5) -0.025(6) 0.061(6)
C17B 0.126(10) 0.082(6) 0.114(7) -0.032(5) -0.036(6) 0.074(7)
C18B 0.092(7) 0.073(6) 0.124(6) -0.032(4) -0.034(5) 0.058(6)
C19B 0.056(5) 0.057(4) 0.127(6) -0.014(4) -0.017(4) 0.037(4)
C20B 0.053(5) 0.048(4) 0.135(6) -0.018(4) -0.024(4) 0.027(4)
C21B 0.036(4) 0.052(4) 0.136(6) -0.005(4) -0.010(4) 0.020(3)
C22B 0.039(4) 0.051(4) 0.140(6) 0.000(4) -0.006(4) 0.016(4)
C23B 0.034(4) 0.057(5) 0.141(7) 0.004(5) -0.002(5) 0.015(4)
C24B 0.044(4) 0.057(5) 0.134(7) 0.008(4) -0.001(5) 0.019(4)
C25B 0.034(4) 0.044(4) 0.134(6) 0.001(4) -0.004(4) 0.013(3)
C26B 0.035(4) 0.049(4) 0.130(5) -0.009(4) -0.006(4) 0.019(3)
C27B 0.044(4) 0.047(4) 0.126(5) -0.018(4) -0.016(4) 0.023(3)
C28B 0.053(4) 0.056(4) 0.116(5) -0.016(4) -0.014(4) 0.031(4)
C29B 0.071(5) 0.064(5) 0.081(5) -0.005(4) -0.007(4) 0.045(4)
C30B 0.080(6) 0.061(5) 0.081(5) -0.005(4) -0.005(4) 0.043(5)
C31B 0.077(6) 0.058(5) 0.087(5) -0.001(4) -0.014(4) 0.041(5)
C32B 0.064(5) 0.050(4) 0.097(5) -0.001(4) -0.013(4) 0.031(4)
C33B 0.067(5) 0.038(4) 0.087(4) -0.008(3) -0.011(3) 0.031(4)
C34B 0.055(4) 0.037(4) 0.103(5) -0.004(3) -0.013(3) 0.026(3)
C35B 0.048(4) 0.031(3) 0.091(4) -0.001(3) -0.009(3) 0.018(3)
C36B 0.037(3) 0.033(3) 0.108(5) 0.000(3) 0.004(3) 0.015(3)
C37B 0.055(4) 0.044(4) 0.098(5) 0.004(4) 0.012(4) 0.022(3)
C38B 0.049(4) 0.043(4) 0.087(5) 0.000(3) 0.007(3) 0.021(3)
C39B 0.038(3) 0.032(3) 0.084(4) -0.003(3) -0.005(3) 0.016(3)
C40B 0.042(3) 0.029(3) 0.088(4) -0.005(3) -0.005(3) 0.017(3)
C41B 0.067(5) 0.043(4) 0.076(4) -0.006(3) -0.006(3) 0.035(4)
C42B 0.070(5) 0.043(4) 0.082(4) -0.006(3) -0.010(3) 0.033(4)
C43B 0.066(4) 0.061(4) 0.076(5) -0.014(4) -0.012(4) 0.041(4)
C44B 0.068(4) 0.059(4) 0.087(6) -0.017(4) -0.019(4) 0.044(3)
C45B 0.069(4) 0.056(4) 0.076(5) -0.008(4) -0.009(4) 0.039(4)
C46B 0.039(3) 0.037(3) 0.083(5) 0.008(3) 0.003(3) 0.018(3)
C47B 0.036(3) 0.039(3) 0.089(6) 0.001(3) -0.001(3) 0.018(3)
C48B 0.041(3) 0.035(3) 0.077(5) 0.001(3) -0.001(3) 0.018(3)
N56_a 0.087(6) 0.074(6) 0.109(5) -0.003(4) 0.005(5) 0.037(5)
N55_a 0.049(4) 0.057(4) 0.120(5) 0.003(4) 0.003(3) 0.028(3)
C49_a 0.067(6) 0.064(5) 0.111(5) -0.001(4) 0.006(4) 0.038(5)
C50_a 0.053(4) 0.048(4) 0.108(5) -0.006(4) 0.000(3) 0.027(3)
C54_a 0.053(4) 0.063(5) 0.120(6) 0.014(5) 0.004(4) 0.028(4)
C53_a 0.052(4) 0.046(4) 0.115(6) -0.001(4) 0.000(4) 0.019(4)
C52_a 0.052(4) 0.059(5) 0.109(5) -0.001(4) 0.002(4) 0.027(4)
C51_a 0.055(4) 0.068(5) 0.110(5) -0.003(4) -0.001(4) 0.033(4)
N56A_b 0.087(6) 0.074(6) 0.109(5) -0.003(4) 0.005(5) 0.037(5)
N51A_b 0.055(4) 0.068(5) 0.110(5) -0.003(4) -0.001(4) 0.033(4)
C49A_b 0.067(6) 0.064(5) 0.111(5) -0.001(4) 0.006(4) 0.038(5)
C50A_b 0.053(4) 0.048(4) 0.108(5) -0.006(4) 0.000(3) 0.027(3)
C55A_b 0.049(4) 0.057(4) 0.120(5) 0.003(4) 0.003(3) 0.028(3)
C54A_b 0.053(4) 0.063(5) 0.120(6) 0.014(5) 0.004(4) 0.028(4)
C53A_b 0.052(4) 0.046(4) 0.115(6) -0.001(4) 0.000(4) 0.019(4)
C52A_b 0.052(4) 0.059(5) 0.109(5) -0.001(4) 0.002(4) 0.027(4)

loop_
_atom_type_symbol
_atom_type_description
_atom_type_scat_dispersion_real
_atom_type_scat_dispersion_imag
_atom_type_scat_source
C C 0.0181 0.0091 'International Tables Vol C Tables 4.2.6.8 and 6.1.1.4'
H H 0.0000 0.0000 'International Tables Vol C Tables 4.2.6.8 and 6.1.1.4'
N N 0.0311 0.0180 'International Tables Vol C Tables 4.2.6.8 and 6.1.1.4'
O O 0.0492 0.0322 'International Tables Vol C Tables 4.2.6.8 and 6.1.1.4'

loop_
_geom_angle_atom_site_label_1
_geom_angle_atom_site_label_2
_geom_angle_atom_site_label_3
_geom_angle
_geom_angle_site_symmetry_1
_geom_angle_site_symmetry_3
C43 O1 C1 118.0(5) . .
C43A O1A C1A 120.2(5) . .
C46 O2 C11 121.3(6) . .
C46A O2A C11A 117.7(5) . .
C44 O3 C15 117.2(5) . .
C44A O3A C15A 118.6(5) . .
C47 O4 C25 118.6(6) . .
C47A O4A C25A 117.2(6) . .
C45 O5 C29 116.7(5) . .
C45A O5A C29A 117.5(5) . .
C48 O6 C39 119.5(6) . .
C48A O6A C39A 116.2(5) . .
C44 N1 C43 112.5(5) . .
C44A N1A C43A 111.3(6) . .
C45 N2 C44 112.3(5) . .
C45A N2A C44A 111.6(6) . .
C43 N3 C45 111.8(5) . .
C43A N3A C45A 111.3(6) . .
C47 N4 C46 112.4(6) . .
C47A N4A C46A 112.9(6) . .
C47 N5 C48 112.7(6) . .
C48A N5A C47A 112.7(6) . .
C46 N6 C48 113.0(6) . .
C46A N6A C48A 111.8(6) . .
C2 C1 O1 119.7(6) . .
C2 C1 C14 122.8(6) . .
C14 C1 O1 117.5(6) . .
O1A C1A C2A 121.5(8) . .
C14A C1A O1A 117.3(7) . .
C14A C1A C2A 121.0(7) . .
C1 C2 C3 118.8(7) . .
C3A C2A C1A 118.0(9) . .
C2 C3 C4 120.5(7) . .
C2A C3A C4A 122.4(8) . .
C3 C4 C5 119.8(6) . .
C5A C4A C3A 119.1(7) . .
C4 C5 C6 122.6(6) . .
C14 C5 C4 120.0(7) . .
C14 C5 C6 117.3(6) . .
C4A C5A C6A 123.1(7) . .
C4A C5A C14A 121.0(8) . .
C14A C5A C6A 115.9(7) . .
C5 C6 C27A 111.3(6) . .
C7 C6 C5 108.0(5) . .
C7 C6 C27A 110.3(6) . .
C5A C6A C7A 109.3(6) . .
C5A C6A C41 110.8(7) . 1_655
C7A C6A C41 110.7(7) . 1_655
C8 C7 C6 121.9(6) . .
C8 C7 C12 120.8(7) . .
C12 C7 C6 117.2(6) . .
C8A C7A C6A 123.8(7) . .
C12A C7A C6A 116.7(7) . .
C12A C7A C8A 119.4(8) . .
C7 C8 C9 118.0(7) . .
C9A C8A C7A 120.0(7) . .
C10 C9 C8 121.9(8) . .
C10A C9A C8A 120.5(9) . .
C9 C10 C11 119.4(8) . .
C11A C10A C9A 118.3(9) . .
C10 C11 O2 122.1(7) . .
C10 C11 C12 120.5(7) . .
C12 C11 O2 117.2(7) . .
C10A C11A O2A 118.5(8) . .
C10A C11A C12A 123.5(7) . .
C12A C11A O2A 117.7(7) . .
C7 C12 C13 117.9(6) . .
C11 C12 C7 119.5(7) . .
C11 C12 C13 122.4(6) . .
C7A C12A C13A 118.1(7) . .
C11A C12A C7A 118.1(8) . .
C11A C12A C13A 123.8(6) . .
C12 C13 C20A 111.4(6) . .
C14 C13 C12 106.8(5) . .
C14 C13 C20A 112.9(6) . .
C12A C13A C34 112.1(6) . 1_655
C14A C13A C12A 107.2(6) . .
C14A C13A C34 111.9(6) . 1_655
C1 C14 C5 118.1(7) . .
C1 C14 C13 123.9(6) . .
C5 C14 C13 117.9(6) . .
C1A C14A C5A 118.3(7) . .
C1A C14A C13A 122.4(6) . .
C5A C14A C13A 119.0(7) . .
C16 C15 O3 117.6(8) . .
C16 C15 C28 124.1(7) . .
C28 C15 O3 118.1(7) . .
C16A C15A O3A 120.9(7) . .
C28A C15A O3A 116.8(7) . .
C28A C15A C16A 121.9(6) . .
C15 C16 C17 119.0(9) . .
C17A C16A C15A 118.7(8) . .
C16 C17 C18 118.7(10) . .
C16A C17A C18A 120.3(8) . .
C19 C18 C17 120.4(7) . .
C19A C18A C17A 119.7(7) . .
C18 C19 C20 122.8(7) . .
C18 C19 C28 120.2(8) . .
C28 C19 C20 116.9(8) . .
C18A C19A C20A 122.8(6) . .
C28A C19A C18A 120.4(8) . .
C28A C19A C20A 116.6(7) . .
C19 C20 C41A 110.9(6) . 1_565
C21 C20 C19 109.0(6) . .
C21 C20 C41A 110.9(7) . 1_565
C19A C20A C13 110.3(6) . .
C21A C20A C13 112.1(7) . .
C21A C20A C19A 109.6(6) . .
C22 C21 C20 124.7(7) . .
C22 C21 C26 117.6(9) . .
C26 C21 C20 117.4(8) . .
C22A C21A C20A 122.9(7) . .
C22A C21A C26A 121.7(8) . .
C26A C21A C20A 115.4(7) . .
C23 C22 C21 122.2(8) . .
C21A C22A C23A 119.8(9) . .
C22 C23 C24 118.7(9) . .
C22A C23A C24A 121.1(9) . .
C25 C24 C23 119.2(10) . .
C25A C24A C23A 118.0(9) . .
C24 C25 O4 120.1(9) . .
C26 C25 O4 116.4(7) . .
C26 C25 C24 123.2(8) . .
C24A C25A O4A 120.4(8) . .
C24A C25A C26A 122.7(8) . .
C26A C25A O4A 116.8(7) . .
C21 C26 C27 117.2(8) . .
C25 C26 C21 119.0(8) . .
C25 C26 C27 123.7(7) . .
C21A C26A C27A 118.7(7) . .
C25A C26A C21A 116.7(7) . .
C25A C26A C27A 124.5(7) . .
C26 C27 C34A 110.3(6) . 1_565
C28 C27 C26 108.5(6) . .
C28 C27 C34A 112.5(6) . 1_565
C26A C27A C6 112.3(6) . .
C26A C27A C28A 108.4(6) . .
C28A C27A C6 110.3(6) . .
C15 C28 C19 117.4(8) . .
C15 C28 C27 125.1(6) . .
C19 C28 C27 117.3(7) . .
C15A C28A C27A 122.9(6) . .
C19A C28A C15A 119.1(7) . .
C19A C28A C27A 117.7(7) . .
C30 C29 O5 117.6(7) . .
C30 C29 C42 123.6(6) . .
C42 C29 O5 118.7(7) . .
C30A C29A O5A 121.2(7) . .
C42A C29A O5A 116.6(7) . .
C42A C29A C30A 121.8(6) . .
C31 C30 C29 118.4(8) . .
C31A C30A C29A 119.2(8) . .
C30 C31 C32 120.3(8) . .
C30A C31A C32A 120.3(8) . .
C31 C32 C33 120.3(6) . .
C33A C32A C31A 119.4(7) . .
C32 C33 C34 123.1(6) . .
C32 C33 C42 120.3(7) . .
C42 C33 C34 116.5(7) . .
C32A C33A C34A 122.4(6) . .
C42A C33A C32A 120.4(7) . .
C42A C33A C34A 116.9(6) . .
C33 C34 C13A 110.9(6) . 1_455
C35 C34 C13A 110.3(6) . 1_455
C35 C34 C33 108.2(6) . .
C33A C34A C27 109.8(6) . 1_545
C33A C34A C35A 109.2(6) . .
C35A C34A C27 111.5(6) . 1_545
C36 C35 C34 122.9(6) . .
C36 C35 C40 120.6(8) . .
C40 C35 C34 116.3(7) . .
C36A C35A C34A 124.4(6) . .
C36A C35A C40A 119.5(8) . .
C40A C35A C34A 116.0(7) . .
C37 C36 C35 121.4(7) . .
C35A C36A C37A 119.9(8) . .
C36 C37 C38 119.2(8) . .
C38A C37A C36A 120.8(9) . .
C39 C38 C37 117.8(8) . .
C39A C38A C37A 119.3(9) . .
C38 C39 O6 120.4(8) . .
C38 C39 C40 124.2(7) . .
C40 C39 O6 115.1(7) . .
C38A C39A O6A 119.3(8) . .
C38A C39A C40A 122.8(7) . .
C40A C39A O6A 117.7(7) . .
C35 C40 C41 118.9(7) . .
C39 C40 C35 116.6(7) . .
C39 C40 C41 124.1(6) . .
C35A C40A C41A 118.1(7) . .
C39A C40A C35A 117.7(8) . .
C39A C40A C41A 124.2(6) . .
C40 C41 C6A 110.4(6) . 1_455
C40 C41 C42 108.3(6) . .
C42 C41 C6A 112.4(6) . 1_455
C40A C41A C20 113.0(6) . 1_545
C42A C41A C20 110.6(6) . 1_545
C42A C41A C40A 107.2(6) . .
C29 C42 C33 117.0(7) . .
C29 C42 C41 124.8(6) . .
C33 C42 C41 118.1(7) . .
C29A C42A C41A 121.7(6) . .
C33A C42A C29A 118.9(7) . .
C33A C42A C41A 118.9(7) . .
N1 C43 O1 113.0(5) . .
N3 C43 O1 119.1(5) . .
N3 C43 N1 127.9(5) . .
N1A C43A O1A 112.0(6) . .
N3A C43A O1A 119.2(6) . .
N3A C43A N1A 128.8(6) . .
N1 C44 O3 120.1(5) . .
N1 C44 N2 127.4(5) . .
N2 C44 O3 112.5(5) . .
N1A C44A O3A 120.4(6) . .
N1A C44A N2A 128.2(6) . .
N2A C44A O3A 111.4(5) . .
N2 C45 O5 119.1(5) . .
N2 C45 N3 128.1(6) . .
N3 C45 O5 112.8(5) . .
N2A C45A O5A 119.9(6) . .
N2A C45A N3A 128.7(6) . .
N3A C45A O5A 111.4(6) . .
N4 C46 O2 113.0(7) . .
N6 C46 O2 119.5(6) . .
N6 C46 N4 127.6(7) . .
N4A C46A O2A 112.5(6) . .
N6A C46A O2A 119.9(6) . .
N6A C46A N4A 127.6(7) . .
N4 C47 O4 119.5(7) . .
N5 C47 O4 112.8(6) . .
N5 C47 N4 127.7(7) . .
N4A C47A O4A 119.3(6) . .
N4A C47A N5A 127.5(6) . .
N5A C47A O4A 113.2(6) . .
O6 C48 N5 119.1(6) . .
N6 C48 O6 114.4(6) . .
N6 C48 N5 126.5(7) . .
N5A C48A O6A 120.1(6) . .
N5A C48A N6A 127.5(7) . .
N6A C48A O6A 112.3(6) . .
C43B O1B C1B 120.8(7) . .
C46B O2B C11B 119.2(6) . .
C44B O3B C15B 119.7(7) . .
C47B O4B C25B 120.4(6) . .
C45B O5B C29B 115.2(8) . .
C48B O6B C39B 118.6(6) . .
C44B N1B C43B 112.4(8) . .
C45B N2B C44B 114.2(8) . .
C43B N3B C45B 112.2(8) . .
C46B N4B C47B 112.1(7) . .
C48B N5B C47B 112.2(6) . .
C48B N6B C46B 112.6(6) . .
C2B C1B O1B 118.5(10) . .
C2B C1B C14B 124.6(10) . .
C14B C1B O1B 116.7(9) . .
C1B C2B C3B 118.1(11) . .
C4B C3B C2B 120.8(11) . .
C3B C4B C5B 121.0(11) . .
C6B C5B C4B 120.7(9) . .
C6B C5B C14B 120.4(9) . .
C14B C5B C4B 118.8(10) . .
C5B C6B C7B 121.9(9) . .
C6B C7B C8B 123.2(8) . .
C6B C7B C12B 118.8(9) . .
C8B C7B C12B 118.0(8) . .
C9B C8B C7B 121.9(7) . .
C8B C9B C10B 120.6(9) . .
C11B C10B C9B 119.4(8) . .
C10B C11B O2B 120.1(8) . .
C10B C11B C12B 122.9(8) . .
C12B C11B O2B 116.9(8) . .
C11B C12B C7B 117.2(8) . .
C13B C12B C7B 118.5(8) . .
C13B C12B C11B 124.3(8) . .
C12B C13B C14B 120.8(9) . .
C1B C14B C5B 116.4(9) . .
C1B C14B C13B 124.1(9) . .
C5B C14B C13B 119.5(9) . .
C16B C15B O3B 120.5(11) . .
C16B C15B C28B 123.7(10) . .
C28B C15B O3B 115.7(10) . .
C15B C16B C17B 119.2(13) . .
C18B C17B C16B 119.6(13) . .
C17B C18B C19B 123.0(10) . .
C18B C19B C28B 115.6(11) . .
C20B C19B C18B 124.5(10) . .
C20B C19B C28B 119.9(11) . .
C21B C20B C19B 122.5(9) . .
C20B C21B C22B 122.7(10) . .
C20B C21B C26B 118.7(11) . .
C22B C21B C26B 118.5(11) . .
C23B C22B C21B 125.1(11) . .
C22B C23B C24B 116.5(11) . .
C25B C24B C23B 119.2(13) . .
O4B C25B C26B 117.3(9) . .
C24B C25B O4B 118.6(11) . .
C24B C25B C26B 123.9(10) . .
C25B C26B C21B 116.7(10) . .
C27B C26B C21B 119.7(11) . .
C27B C26B C25B 123.5(9) . .
C26B C27B C28B 121.5(9) . .
C15B C28B C19B 118.6(10) . .
C15B C28B C27B 124.1(9) . .
C27B C28B C19B 117.3(11) . .
C30B C29B O5B 117.9(9) . .
C30B C29B C42B 123.7(9) . .
C42B C29B O5B 118.2(8) . .
C29B C30B C31B 117.6(10) . .
C32B C31B C30B 121.3(9) . .
C31B C32B C33B 122.5(9) . .
C32B C33B C42B 117.1(9) . .
C34B C33B C32B 123.9(9) . .
C34B C33B C42B 118.9(8) . .
C33B C34B C35B 123.9(8) . .
C34B C35B C40B 115.7(8) . .
C36B C35B C34B 124.6(8) . .
C36B C35B C40B 119.3(8) . .
C37B C36B C35B 121.0(8) . .
C36B C37B C38B 122.5(9) . .
C39B C38B C37B 117.1(9) . .
O6B C39B C40B 116.6(7) . .
C38B C39B O6B 118.3(8) . .
C38B C39B C40B 124.7(8) . .
C39B C40B C35B 115.3(8) . .
C41B C40B C35B 121.5(8) . .
C41B C40B C39B 123.1(7) . .
C40B C41B C42B 121.5(8) . .
C29B C42B C33B 117.7(8) . .
C41B C42B C29B 123.8(8) . .
C41B C42B C33B 118.4(9) . .
N1B C43B O1B 112.3(8) . .
N3B C43B O1B 120.2(9) . .
N3B C43B N1B 127.5(8) . .
O3B C44B N2B 112.7(8) . .
N1B C44B O3B 120.4(7) . .
N1B C44B N2B 126.9(10) . .
O5B C45B N3B 112.9(8) . .
N2B C45B O5B 120.2(8) . .
N2B C45B N3B 126.9(8) . .
N4B C46B O2B 113.5(7) . .
N4B C46B N6B 127.6(7) . .
N6B C46B O2B 118.9(7) . .
O4B C47B N4B 118.6(7) . .
N5B C47B O4B 113.9(7) . .
N5B C47B N4B 127.5(7) . .
N5B C48B O6B 119.8(7) . .
N5B C48B N6B 128.1(7) . .
N6B C48B O6B 112.0(6) . .
C54_a N55_a C50_a 116.4(9) . .
N56_a C49_a C50_a 175.9(13) . .
N55_a C50_a C49_a 115.4(9) . .
N55_a C50_a C51_a 123.8(11) . .
C51_a C50_a C49_a 120.8(10) . .
N55_a C54_a C53_a 124.4(10) . .
C54_a C53_a C52_a 117.6(11) . .
C51_a C52_a C53_a 120.3(10) . .
C52_a C51_a C50_a 117.2(10) . .
C66_a N71_a C70_a 119.4(11) . .
C66_a C65_a N72_a 157(2) . .
N71_a C66_a C65_a 122.9(14) . .
N71_a C66_a C67_a 123.9(12) . .
C65_a C66_a C67_a 112.9(13) . .
N71_a C70_a C69_a 120.2(11) . .
C68_a C69_a C70_a 119.7(12) . .
C69_a C68_a C67_a 124.1(13) . .
C68_a C67_a C66_a 112.7(11) . .
C62_a N63_a C58_a 121.2(17) . .
N64_a C57_a C58_a 176.0(17) . .
N63_a C58_a C57_a 123.5(13) . .
C59_a C58_a N63_a 120.4(13) . .
C59_a C58_a C57_a 116.1(12) . .
N63_a C62_a C61_a 122.0(17) . .
C60_a C61_a C62_a 113.1(18) . .
C59_a C60_a C61_a 123.8(19) . .
C58_a C59_a C60_a 119.4(14) . .

loop_
_geom_bond_atom_site_label_1
_geom_bond_atom_site_label_2
_geom_bond_distance
_geom_bond_site_symmetry_2
O1 C1 1.419(7) .
O1 C43 1.350(7) .
O1A C1A 1.404(8) .
O1A C43A 1.343(7) .
O2 C11 1.391(9) .
O2 C46 1.343(9) .
O2A C11A 1.404(8) .
O2A C46A 1.339(9) .
O3 C15 1.426(7) .
O3 C44 1.346(7) .
O3A C15A 1.401(7) .
O3A C44A 1.345(8) .
O4 C25 1.401(10) .
O4 C47 1.329(9) .
O4A C25A 1.423(10) .
O4A C47A 1.347(8) .
O5 C29 1.404(7) .
O5 C45 1.358(7) .
O5A C29A 1.414(8) .
O5A C45A 1.355(7) .
O6 C39 1.428(8) .
O6 C48 1.329(9) .
O6A C39A 1.419(8) .
O6A C48A 1.353(9) .
N1 C43 1.333(8) .
N1 C44 1.323(8) .
N1A C43A 1.330(9) .
N1A C44A 1.326(8) .
N2 C44 1.334(8) .
N2 C45 1.320(8) .
N2A C44A 1.328(9) .
N2A C45A 1.306(9) .
N3 C43 1.322(8) .
N3 C45 1.337(8) .
N3A C43A 1.306(8) .
N3A C45A 1.339(9) .
N4 C46 1.329(10) .
N4 C47 1.324(9) .
N4A C46A 1.336(9) .
N4A C47A 1.306(10) .
N5 C47 1.320(10) .
N5 C48 1.342(10) .
N5A C47A 1.332(10) .
N5A C48A 1.314(9) .
N6 C46 1.319(10) .
N6 C48 1.323(10) .
N6A C46A 1.318(9) .
N6A C48A 1.347(9) .
C1 C2 1.372(11) .
C1 C14 1.389(10) .
C1A C2A 1.420(12) .
C1A C14A 1.386(12) .
C2 C3 1.382(9) .
C2A C3A 1.359(12) .
C3 C4 1.393(11) .
C3A C4A 1.395(13) .
C4 C5 1.399(11) .
C4A C5A 1.369(12) .
C5 C6 1.517(10) .
C5 C14 1.395(8) .
C5A C6A 1.469(12) .
C5A C14A 1.411(9) .
C6 C7 1.516(10) .
C6 C27A 1.618(9) .
C6A C7A 1.499(12) .
C6A C41 1.626(10) 1_655
C7 C8 1.387(11) .
C7 C12 1.395(9) .
C7A C8A 1.421(13) .
C7A C12A 1.399(10) .
C8 C9 1.398(12) .
C8A C9A 1.396(14) .
C9 C10 1.373(12) .
C9A C10A 1.394(12) .
C10 C11 1.382(12) .
C10A C11A 1.374(13) .
C11 C12 1.386(11) .
C11A C12A 1.395(12) .
C12 C13 1.521(11) .
C12A C13A 1.500(12) .
C13 C14 1.515(10) .
C13 C20A 1.610(9) .
C13A C14A 1.498(11) .
C13A C34 1.623(9) 1_655
C15 C16 1.366(13) .
C15 C28 1.367(12) .
C15A C16A 1.394(12) .
C15A C28A 1.385(11) .
C16 C17 1.371(12) .
C16A C17A 1.378(11) .
C17 C18 1.423(16) .
C17A C18A 1.413(13) .
C18 C19 1.374(14) .
C18A C19A 1.388(12) .
C19 C20 1.529(13) .
C19 C28 1.398(9) .
C19A C20A 1.536(11) .
C19A C28A 1.384(9) .
C20 C21 1.482(13) .
C20 C41A 1.598(9) 1_565
C20A C21A 1.499(12) .
C21 C22 1.403(13) .
C21 C26 1.407(10) .
C21A C22A 1.360(12) .
C21A C26A 1.416(10) .
C22 C23 1.366(17) .
C22A C23A 1.363(15) .
C23 C24 1.391(14) .
C23A C24A 1.408(15) .
C24 C25 1.364(13) .
C24A C25A 1.370(13) .
C25 C26 1.351(13) .
C25A C26A 1.388(12) .
C26 C27 1.520(11) .
C26A C27A 1.509(11) .
C27 C28 1.514(12) .
C27 C34A 1.629(9) 1_565
C27A C28A 1.533(11) .
C29 C30 1.392(12) .
C29 C42 1.392(11) .
C29A C30A 1.394(12) .
C29A C42A 1.390(11) .
C30 C31 1.385(10) .
C30A C31A 1.361(11) .
C31 C32 1.392(12) .
C31A C32A 1.424(13) .
C32 C33 1.407(12) .
C32A C33A 1.390(11) .
C33 C34 1.512(11) .
C33 C42 1.409(8) .
C33A C34A 1.492(11) .
C33A C42A 1.383(9) .
C34 C13A 1.623(9) 1_455
C34 C35 1.512(11) .
C34A C27 1.629(9) 1_545
C34A C35A 1.525(11) .
C35 C36 1.386(12) .
C35 C40 1.402(9) .
C35A C36A 1.378(12) .
C35A C40A 1.401(9) .
C36 C37 1.380(13) .
C36A C37A 1.396(13) .
C37 C38 1.417(11) .
C37A C38A 1.359(13) .
C38 C39 1.374(13) .
C38A C39A 1.342(14) .
C39 C40 1.392(12) .
C39A C40A 1.398(12) .
C40 C41 1.498(11) .
C40A C41A 1.528(12) .
C41 C6A 1.626(10) 1_455
C41 C42 1.510(12) .
C41A C20 1.598(9) 1_545
C41A C42A 1.515(11) .
O1B C1B 1.423(13) .
O1B C43B 1.339(11) .
O2B C11B 1.407(9) .
O2B C46B 1.345(9) .
O3B C15B 1.427(11) .
O3B C44B 1.338(12) .
O4B C25B 1.431(11) .
O4B C47B 1.339(9) .
O5B C29B 1.429(11) .
O5B C45B 1.335(10) .
O6B C39B 1.414(9) .
O6B C48B 1.353(9) .
N1B C43B 1.333(13) .
N1B C44B 1.310(11) .
N2B C44B 1.344(11) .
N2B C45B 1.269(13) .
N3B C43B 1.319(12) .
N3B C45B 1.362(12) .
N4B C46B 1.321(10) .
N4B C47B 1.344(10) .
N5B C47B 1.331(10) .
N5B C48B 1.319(10) .
N6B C46B 1.331(10) .
N6B C48B 1.323(10) .
C1B C2B 1.365(15) .
C1B C14B 1.405(14) .
C2B C3B 1.389(17) .
C3B C4B 1.357(17) .
C4B C5B 1.436(14) .
C5B C6B 1.362(14) .
C5B C14B 1.408(13) .
C6B C7B 1.393(12) .
C7B C8B 1.398(13) .
C7B C12B 1.468(11) .
C8B C9B 1.356(13) .
C9B C10B 1.409(12) .
C10B C11B 1.357(13) .
C11B C12B 1.396(12) .
C12B C13B 1.385(13) .
C13B C14B 1.422(13) .
C15B C16B 1.344(17) .
C15B C28B 1.388(17) .
C16B C17B 1.404(15) .
C17B C18B 1.35(2) .
C18B C19B 1.434(18) .
C19B C20B 1.400(17) .
C19B C28B 1.442(13) .
C20B C21B 1.368(17) .
C21B C22B 1.378(17) .
C21B C26B 1.454(13) .
C22B C23B 1.343(18) .
C23B C24B 1.523(15) .
C24B C25B 1.301(16) .
C25B C26B 1.438(17) .
C26B C27B 1.382(16) .
C27B C28B 1.440(16) .
C29B C30B 1.352(14) .
C29B C42B 1.424(14) .
C30B C31B 1.452(14) .
C31B C32B 1.328(15) .
C32B C33B 1.436(14) .
C33B C34B 1.380(14) .
C33B C42B 1.451(13) .
C34B C35B 1.413(13) .
C35B C36B 1.410(14) .
C35B C40B 1.452(11) .
C36B C37B 1.336(15) .
C37B C38B 1.410(13) .
C38B C39B 1.362(13) .
C39B C40B 1.414(12) .
C40B C41B 1.380(13) .
C41B C42B 1.404(13) .
N56_a C49_a 1.181(15) .
N55_a C50_a 1.345(14) .
N55_a C54_a 1.332(16) .
C49_a C50_a 1.406(17) .
C50_a C51_a 1.401(13) .
C54_a C53_a 1.380(15) .
C53_a C52_a 1.384(15) .
C52_a C51_a 1.372(16) .
N72_a C65_a 1.37(3) .
N71_a C66_a 1.292(15) .
N71_a C70_a 1.327(15) .
C65_a C66_a 1.33(2) .
C66_a C67_a 1.428(17) .
C70_a C69_a 1.364(16) .
C69_a C68_a 1.305(17) .
C68_a C67_a 1.352(18) .
N64_a C57_a 1.106(17) .
N63_a C58_a 1.41(2) .
N63_a C62_a 1.30(2) .
C57_a C58_a 1.460(19) .
C58_a C59_a 1.322(18) .
C62_a C61_a 1.48(3) .
C61_a C60_a 1.39(3) .
C60_a C59_a 1.39(2) .
